data_4308875
loop_
_publ_author_name
'Ho-Chol Chang'
'Katsunori Mochizuki'
'Susumu Kitagawa'

_publ_section_title
;
Effects of Countercations on the Structures and Redox and Spectroscopic
Properties of Diruthenium Catecholate Complexes with Ligand-Unsupported
Ru-Ru Bonds
;
_journal_name_full 'Inorganic Chemistry'
_journal_page_first 3810
_journal_page_last 3817
_journal_paper_doi 10.1021/ic048250u
_journal_volume 44
_journal_year 2005
_chemical_formula_sum 'C94 H166 N2 O8 Ru2'
_chemical_formula_weight 1654.49
_space_group_IT_number 15
_symmetry_cell_setting monoclinic
_symmetry_Int_Tables_number 15
_symmetry_space_group_name_Hall '-C 2yc'
_symmetry_space_group_name_H-M 'C 1 2/c 1'
_cell_angle_alpha 90
_cell_angle_beta 116.243(3)
_cell_angle_gamma 90
_cell_formula_units_Z 4
_cell_length_a 25.481(7)
_cell_length_b 19.026(5)
_cell_length_c 22.818(6)
_cell_measurement_reflns_used 13547
_cell_measurement_temperature 223.2
_cell_measurement_theta_max 27.5
_cell_measurement_theta_min 3.2
_cell_volume 9922(5)
_computing_cell_refinement CRYSTALCLEAR
_computing_data_collection CRYSTALCLEAR
_computing_data_reduction 'teXsan Ver. 1.11'
_computing_publication_material 'teXsan Ver. 1.11'
_computing_structure_refinement 'teXsan Ver. 1.10'
_computing_structure_solution 'DIRDIF94 (PATTY)'
_diffrn_detector_area_resol_mean 14.62
_diffrn_measured_fraction_theta_full 0.9753
_diffrn_measured_fraction_theta_max 0.9753
_diffrn_measurement_device_type 'Rigaku/MSC Mercury CCD'
_diffrn_measurement_method \w
_diffrn_radiation_type 'Mo K\a'
_diffrn_radiation_wavelength 0.7107
_diffrn_reflns_av_R_equivalents 0.040
_diffrn_reflns_limit_h_max 32
_diffrn_reflns_limit_h_min -33
_diffrn_reflns_limit_k_max 24
_diffrn_reflns_limit_k_min -24
_diffrn_reflns_limit_l_max 29
_diffrn_reflns_limit_l_min -28
_diffrn_reflns_number 39636
_diffrn_reflns_theta_full 27.48
_diffrn_reflns_theta_max 27.48
_exptl_absorpt_coefficient_mu 0.353
_exptl_absorpt_correction_T_max 0.948
_exptl_absorpt_correction_T_min 0.754
_exptl_absorpt_correction_type integration
_exptl_absorpt_process_details Coppens_numerical
_exptl_crystal_colour purple
_exptl_crystal_density_diffrn 1.108
_exptl_crystal_density_method 'not measured'
_exptl_crystal_description plate
_exptl_crystal_size_max 0.300
_exptl_crystal_size_mid 0.200
_exptl_crystal_size_min 0.150
_refine_diff_density_max 1.03
_refine_diff_density_min -0.57
_refine_ls_extinction_method none
_refine_ls_goodness_of_fit_ref 1.074
_refine_ls_hydrogen_treatment noref
_refine_ls_number_parameters 451
_refine_ls_number_reflns 6829
_refine_ls_R_factor_gt 0.0476
_refine_ls_shift/su_max 0.0023
_refine_ls_structure_factor_coef F
_refine_ls_weighting_details 'w = 1/[\s^2^(Fo) + 0.00189|Fo|^2^]'
_refine_ls_weighting_scheme calc
_refine_ls_wR_factor_ref 0.0668
_reflns_number_gt 6829
_reflns_number_total 11122
_reflns_threshold_expression F^2^>3.0\s(F^2^)
_cod_data_source_file ic048250usi20041213_123156_4.cif
_cod_data_source_block complex_6e'
_cod_original_cell_volume 9921(4)
_cod_original_formula_sum 'C94 H166 N2 O8 Ru2 '
_cod_database_code 4308875

loop_
_symmetry_equiv_pos_as_xyz
x,y,z
-x,y,1/2-z
-x,-y,-z
x,-y,1/2+z
1/2+x,1/2+y,z
1/2-x,1/2+y,1/2-z
1/2-x,1/2-y,-z
1/2+x,1/2-y,1/2+z

loop_
_atom_site_label
_atom_site_type_symbol
_atom_site_fract_x
_atom_site_fract_y
_atom_site_fract_z
_atom_site_U_iso_or_equiv
_atom_site_adp_type
_atom_site_occupancy
_atom_site_calc_flag
_atom_site_refinement_flags
_atom_site_disorder_assembly
_atom_site_disorder_group
Ru(1) Ru 0.04333(1) 0.10689(2) 0.28943(1) 0.02980(8) Uani 1.00 d . . .
O(1) O 0.0753(1) 0.2012(1) 0.2902(1) 0.0355(7) Uani 1.00 d . . .
O(2) O 0.0305(1) 0.1468(1) 0.3617(1) 0.0352(7) Uani 1.00 d . . .
O(3) O 0.0917(1) 0.0682(1) 0.2495(1) 0.0358(8) Uani 1.00 d . . .
O(4) O 0.0578(1) 0.0130(1) 0.3302(1) 0.0374(8) Uani 1.00 d . . .
N(1) N 0.2757(2) 0.0232(2) 0.4327(2) 0.055(1) Uani 1.00 d . . .
C(1) C 0.0701(2) 0.2457(2) 0.3342(2) 0.033(1) Uani 1.00 d . . .
C(2) C 0.0904(2) 0.3144(2) 0.3429(2) 0.037(1) Uani 1.00 d . . .
C(3) C 0.0802(2) 0.3535(2) 0.3891(2) 0.046(1) Uani 1.00 d . . .
C(4) C 0.0518(2) 0.3265(2) 0.4230(2) 0.044(1) Uani 1.00 d . . .
C(5) C 0.0314(2) 0.2569(2) 0.4150(2) 0.039(1) Uani 1.00 d . . .
C(6) C 0.0433(2) 0.2164(2) 0.3709(2) 0.033(1) Uani 1.00 d . . .
C(7) C 0.1194(2) 0.3449(2) 0.3019(2) 0.041(1) Uani 1.00 d . . .
C(8) C 0.1707(2) 0.2993(3) 0.3086(3) 0.059(2) Uani 1.00 d . . .
C(9) C 0.1423(3) 0.4192(3) 0.3233(3) 0.071(2) Uani 1.00 d . . .
C(10) C 0.0738(2) 0.3477(3) 0.2305(2) 0.052(1) Uani 1.00 d . . .
C(11) C -0.0037(2) 0.2261(3) 0.4496(2) 0.044(1) Uani 1.00 d . . .
C(12) C 0.0278(2) 0.1632(3) 0.4913(2) 0.062(2) Uani 1.00 d . . .
C(13) C -0.0127(3) 0.2816(4) 0.4930(3) 0.075(2) Uani 1.00 d . . .
C(14) C -0.0643(2) 0.2040(3) 0.3969(2) 0.052(1) Uani 1.00 d . . .
C(15) C 0.1028(2) -0.0012(2) 0.2608(2) 0.034(1) Uani 1.00 d . . .
C(16) C 0.1283(2) -0.0413(2) 0.2292(2) 0.040(1) Uani 1.00 d . . .
C(17) C 0.1412(2) -0.1110(3) 0.2503(2) 0.047(1) Uani 1.00 d . . .
C(18) C 0.1286(2) -0.1390(2) 0.2986(3) 0.050(1) Uani 1.00 d . . .
C(19) C 0.1003(2) -0.1007(2) 0.3288(2) 0.043(1) Uani 1.00 d . . .
C(20) C 0.0866(2) -0.0305(2) 0.3072(2) 0.036(1) Uani 1.00 d . . .
C(21) C 0.1378(2) -0.0115(3) 0.1723(2) 0.048(1) Uani 1.00 d . . .
C(22) C 0.1772(2) 0.0533(3) 0.1929(3) 0.061(2) Uani 1.00 d . . .
C(23) C 0.0781(2) 0.0079(3) 0.1169(2) 0.058(2) Uani 1.00 d . . .
C(24) C 0.1661(3) -0.0656(4) 0.1449(3) 0.075(2) Uani 1.00 d . . .
C(25) C 0.0818(2) -0.1328(3) 0.3791(3) 0.051(1) Uani 1.00 d . . .
C(26) C 0.1008(2) -0.0870(3) 0.4398(3) 0.066(2) Uani 1.00 d . . .
C(27) C 0.0148(2) -0.1400(3) 0.3453(3) 0.061(2) Uani 1.00 d . . .
C(28) C 0.1084(3) -0.2051(3) 0.4010(4) 0.090(2) Uani 1.00 d . . .
C(29) C 0.3165(2) 0.0793(3) 0.4279(3) 0.069(2) Uani 1.00 d . . .
C(30) C 0.2919(3) 0.1205(4) 0.3646(3) 0.085(2) Uani 1.00 d . . .
C(31) C 0.3393(4) 0.1686(4) 0.3624(4) 0.110(3) Uani 1.00 d . . .
C(32) C 0.3198(5) 0.2087(5) 0.3013(6) 0.169(5) Uani 1.00 d . . .
C(33) C 0.2625(2) -0.0325(3) 0.3805(2) 0.059(2) Uani 1.00 d . . .
C(34) C 0.3154(3) -0.0663(4) 0.3781(4) 0.095(3) Uani 1.00 d . . .
C(35) C 0.3039(3) -0.1364(5) 0.3458(4) 0.101(3) Uani 1.00 d . . .
C(36) C 0.2921(3) -0.1941(4) 0.3790(5) 0.117(3) Uani 1.00 d . . .
C(37) C 0.3076(2) -0.0088(3) 0.4996(3) 0.068(2) Uani 1.00 d . . .
C(38) C 0.2753(3) -0.0640(4) 0.5175(3) 0.074(2) Uani 1.00 d . . .
C(39) C 0.3136(4) -0.0984(4) 0.5839(4) 0.112(3) Uani 1.00 d . . .
C(40) C 0.2818(5) -0.1508(5) 0.6045(5) 0.132(4) Uani 1.00 d . . .
C(41) C 0.2190(2) 0.0551(3) 0.4229(3) 0.069(2) Uani 1.00 d . . .
C(42) C 0.2272(3) 0.1081(4) 0.4799(4) 0.089(2) Uani 1.00 d . . .
C(43) C 0.1771(3) 0.1464(5) 0.4654(4) 0.108(3) Uani 1.00 d . . .
C(44) C 0.1828(2) 0.2028(3) 0.5157(3) 0.071(2) Uani 1.00 d . . .
C(45) C 0.5184 -0.0105 0.5359 0.4331 Uiso 1.00 d . . .
C(46) C 0.5100 -0.0325 0.5908 0.4262 Uiso 1.00 d . . .
C(47) C 0.4855 -0.0682 0.6186 0.4607 Uiso 1.00 d . . .
H(1) H 0.0936 0.4004 0.3973 0.0537 Uiso 1.00 calc . . .
H(2) H 0.0456 0.3555 0.4532 0.0521 Uiso 1.00 calc . . .
H(3) H 0.1577 0.2525 0.2963 0.0708 Uiso 1.00 calc . . .
H(4) H 0.1867 0.3170 0.2810 0.0708 Uiso 1.00 calc . . .
H(5) H 0.1999 0.3000 0.3527 0.0708 Uiso 1.00 calc . . .
H(6) H 0.1705 0.4191 0.3673 0.0832 Uiso 1.00 calc . . .
H(7) H 0.1595 0.4362 0.2963 0.0832 Uiso 1.00 calc . . .
H(8) H 0.1106 0.4493 0.3180 0.0832 Uiso 1.00 calc . . .
H(9) H 0.0426 0.3780 0.2264 0.0609 Uiso 1.00 calc . . .
H(10) H 0.0914 0.3652 0.2044 0.0609 Uiso 1.00 calc . . .
H(11) H 0.0589 0.3019 0.2163 0.0609 Uiso 1.00 calc . . .
H(12) H 0.0046 0.1440 0.5105 0.0739 Uiso 1.00 calc . . .
H(13) H 0.0340 0.1288 0.4649 0.0739 Uiso 1.00 calc . . .
H(14) H 0.0645 0.1778 0.5249 0.0739 Uiso 1.00 calc . . .
H(15) H 0.0243 0.2959 0.5264 0.0884 Uiso 1.00 calc . . .
H(16) H -0.0321 0.3213 0.4673 0.0884 Uiso 1.00 calc . . .
H(17) H -0.0356 0.2622 0.5123 0.0884 Uiso 1.00 calc . . .
H(18) H -0.0844 0.2437 0.3722 0.0619 Uiso 1.00 calc . . .
H(19) H -0.0598 0.1700 0.3688 0.0619 Uiso 1.00 calc . . .
H(20) H -0.0861 0.1838 0.4175 0.0619 Uiso 1.00 calc . . .
H(21) H 0.1591 -0.1401 0.2304 0.0558 Uiso 1.00 calc . . .
H(22) H 0.1396 -0.1864 0.3117 0.0595 Uiso 1.00 calc . . .
H(23) H 0.2148 0.0407 0.2258 0.0718 Uiso 1.00 calc . . .
H(24) H 0.1809 0.0718 0.1562 0.0718 Uiso 1.00 calc . . .
H(25) H 0.1606 0.0879 0.2097 0.0718 Uiso 1.00 calc . . .
H(26) H 0.0600 0.0428 0.1319 0.0693 Uiso 1.00 calc . . .
H(27) H 0.0832 0.0263 0.0810 0.0693 Uiso 1.00 calc . . .
H(28) H 0.0539 -0.0325 0.1034 0.0693 Uiso 1.00 calc . . .
H(29) H 0.1427 -0.1066 0.1319 0.0877 Uiso 1.00 calc . . .
H(30) H 0.1695 -0.0459 0.1085 0.0877 Uiso 1.00 calc . . .
H(31) H 0.2041 -0.0773 0.1779 0.0877 Uiso 1.00 calc . . .
H(32) H 0.1422 -0.0840 0.4613 0.0789 Uiso 1.00 calc . . .
H(33) H 0.0847 -0.0411 0.4277 0.0789 Uiso 1.00 calc . . .
H(34) H 0.0870 -0.1070 0.4687 0.0789 Uiso 1.00 calc . . .
H(35) H -0.0024 -0.0945 0.3320 0.0719 Uiso 1.00 calc . . .
H(36) H 0.0032 -0.1693 0.3082 0.0719 Uiso 1.00 calc . . .
H(37) H 0.0019 -0.1594 0.3750 0.0719 Uiso 1.00 calc . . .
H(38) H 0.0953 -0.2250 0.4302 0.1059 Uiso 1.00 calc . . .
H(39) H 0.0966 -0.2356 0.3634 0.1059 Uiso 1.00 calc . . .
H(40) H 0.1498 -0.2022 0.4214 0.1059 Uiso 1.00 calc . . .
H(41) H 0.3255 0.1114 0.4628 0.0821 Uiso 1.00 calc . . .
H(42) H 0.3512 0.0566 0.4322 0.0821 Uiso 1.00 calc . . .
H(43) H 0.2787 0.0889 0.3289 0.1017 Uiso 1.00 calc . . .
H(44) H 0.2602 0.1485 0.3623 0.1017 Uiso 1.00 calc . . .
H(45) H 0.3517 0.2004 0.3979 0.1312 Uiso 1.00 calc . . .
H(46) H 0.3717 0.1399 0.3669 0.1312 Uiso 1.00 calc . . .
H(47) H 0.3511 0.2368 0.3023 0.2026 Uiso 1.00 calc . . .
H(48) H 0.3070 0.1777 0.2651 0.2026 Uiso 1.00 calc . . .
H(49) H 0.2882 0.2388 0.2966 0.2026 Uiso 1.00 calc . . .
H(50) H 0.2401 -0.0683 0.3879 0.0701 Uiso 1.00 calc . . .
H(51) H 0.2396 -0.0111 0.3392 0.0701 Uiso 1.00 calc . . .
H(52) H 0.3290 -0.0359 0.3549 0.1132 Uiso 1.00 calc . . .
H(53) H 0.3447 -0.0718 0.4216 0.1132 Uiso 1.00 calc . . .
H(54) H 0.2714 -0.1316 0.3045 0.1226 Uiso 1.00 calc . . .
H(55) H 0.3378 -0.1484 0.3402 0.1226 Uiso 1.00 calc . . .
H(56) H 0.2592 -0.1834 0.3864 0.1422 Uiso 1.00 calc . . .
H(57) H 0.2845 -0.2354 0.3531 0.1422 Uiso 1.00 calc . . .
H(58) H 0.3252 -0.2021 0.4200 0.1422 Uiso 1.00 calc . . .
H(59) H 0.3427 -0.0286 0.5030 0.0813 Uiso 1.00 calc . . .
H(60) H 0.3164 0.0285 0.5308 0.0813 Uiso 1.00 calc . . .
H(61) H 0.2422 -0.0433 0.5192 0.0886 Uiso 1.00 calc . . .
H(62) H 0.2629 -0.0994 0.4847 0.0886 Uiso 1.00 calc . . .
H(63) H 0.3449 -0.1216 0.5808 0.1348 Uiso 1.00 calc . . .
H(64) H 0.3275 -0.0628 0.6158 0.1348 Uiso 1.00 calc . . .
H(65) H 0.2508 -0.1282 0.6096 0.1573 Uiso 1.00 calc . . .
H(66) H 0.2661 -0.1865 0.5722 0.1573 Uiso 1.00 calc . . .
H(67) H 0.3081 -0.1710 0.6448 0.1573 Uiso 1.00 calc . . .
H(68) H 0.2023 0.0795 0.3824 0.0819 Uiso 1.00 calc . . .
H(69) H 0.1930 0.0187 0.4220 0.0819 Uiso 1.00 calc . . .
H(70) H 0.2370 0.0826 0.5187 0.1090 Uiso 1.00 calc . . .
H(71) H 0.2580 0.1399 0.4855 0.1090 Uiso 1.00 calc . . .
H(72) H 0.1663 0.1686 0.4246 0.1318 Uiso 1.00 calc . . .
H(73) H 0.1476 0.1142 0.4624 0.1318 Uiso 1.00 calc . . .
H(74) H 0.1916 0.1808 0.5565 0.0850 Uiso 1.00 calc . . .
H(75) H 0.2134 0.2342 0.5207 0.0850 Uiso 1.00 calc . . .
H(76) H 0.1470 0.2275 0.5012 0.0850 Uiso 1.00 calc . . .
H(77) H 0.5413 -0.0479 0.5318 0.5197 Uiso 1.00 calc . . .
H(78) H 0.5424 0.0298 0.5527 0.5197 Uiso 1.00 calc . . .
H(79) H 0.5491 -0.0469 0.6177 0.5114 Uiso 1.00 calc . . .
H(80) H 0.5035 0.0126 0.6041 0.5114 Uiso 1.00 calc . . .
H(81) H 0.4450 -0.0573 0.5997 0.5528 Uiso 1.00 calc . . .
H(82) H 0.4904 -0.1168 0.6131 0.5528 Uiso 1.00 calc . . .
H(83) H 0.5028 -0.0572 0.6639 0.5197 Uiso 1.00 calc . . .

loop_
_atom_site_aniso_label
_atom_site_aniso_U_11
_atom_site_aniso_U_22
_atom_site_aniso_U_33
_atom_site_aniso_U_12
_atom_site_aniso_U_13
_atom_site_aniso_U_23
Ru(1) 0.0333(2) 0.0302(2) 0.0289(2) 0.0010(2) 0.0166(1) 0.0009(2)
O(1) 0.042(1) 0.035(2) 0.033(1) -0.006(1) 0.020(1) -0.003(1)
O(2) 0.042(1) 0.038(2) 0.029(1) -0.002(1) 0.019(1) 0.000(1)
O(3) 0.042(1) 0.033(2) 0.040(1) 0.001(1) 0.025(1) 0.001(1)
O(4) 0.044(1) 0.035(2) 0.043(2) 0.010(1) 0.028(1) 0.009(1)
N(1) 0.055(2) 0.053(3) 0.058(2) -0.015(2) 0.026(2) -0.015(2)
C(1) 0.036(2) 0.035(2) 0.026(2) -0.002(2) 0.013(2) -0.004(2)
C(2) 0.035(2) 0.039(2) 0.030(2) -0.007(2) 0.009(2) -0.005(2)
C(3) 0.050(2) 0.041(3) 0.039(2) -0.011(2) 0.014(2) -0.013(2)
C(4) 0.051(2) 0.044(3) 0.037(2) -0.004(2) 0.018(2) -0.015(2)
C(5) 0.039(2) 0.049(3) 0.027(2) 0.002(2) 0.012(2) -0.005(2)
C(6) 0.034(2) 0.035(2) 0.027(2) -0.003(2) 0.010(2) -0.004(2)
C(7) 0.042(2) 0.040(3) 0.038(2) -0.010(2) 0.016(2) -0.002(2)
C(8) 0.047(3) 0.069(4) 0.066(3) -0.003(2) 0.029(2) 0.014(3)
C(9) 0.098(4) 0.057(3) 0.064(3) -0.040(3) 0.042(3) -0.018(3)
C(10) 0.056(3) 0.059(3) 0.039(2) -0.005(2) 0.020(2) 0.006(2)
C(11) 0.050(2) 0.053(3) 0.036(2) 0.001(2) 0.025(2) -0.003(2)
C(12) 0.068(3) 0.084(4) 0.046(3) 0.002(3) 0.037(2) 0.015(3)
C(13) 0.088(4) 0.091(5) 0.074(4) -0.017(3) 0.062(3) -0.031(3)
C(14) 0.048(2) 0.055(3) 0.060(3) -0.002(2) 0.031(2) -0.001(2)
C(15) 0.030(2) 0.033(2) 0.042(2) 0.000(2) 0.018(2) -0.001(2)
C(16) 0.034(2) 0.041(3) 0.049(2) -0.001(2) 0.023(2) -0.005(2)
C(17) 0.045(2) 0.040(3) 0.067(3) 0.004(2) 0.034(2) -0.008(2)
C(18) 0.046(2) 0.032(2) 0.078(3) 0.010(2) 0.032(2) 0.007(2)
C(19) 0.038(2) 0.042(3) 0.054(3) 0.003(2) 0.025(2) 0.006(2)
C(20) 0.031(2) 0.036(2) 0.043(2) 0.003(2) 0.018(2) 0.003(2)
C(21) 0.053(3) 0.049(3) 0.055(3) 0.000(2) 0.035(2) -0.008(2)
C(22) 0.060(3) 0.073(4) 0.065(3) -0.013(3) 0.042(3) -0.003(3)
C(23) 0.068(3) 0.060(3) 0.053(3) -0.002(3) 0.032(2) -0.006(2)
C(24) 0.090(4) 0.085(5) 0.078(4) 0.014(4) 0.062(3) -0.008(3)
C(25) 0.049(3) 0.042(3) 0.074(3) 0.012(2) 0.038(2) 0.022(2)
C(26) 0.075(3) 0.079(4) 0.050(3) -0.001(3) 0.033(3) 0.020(3)
C(27) 0.051(3) 0.067(4) 0.075(4) -0.003(3) 0.039(3) 0.015(3)
C(28) 0.097(4) 0.070(4) 0.136(6) 0.042(4) 0.083(4) 0.060(4)
C(29) 0.075(4) 0.060(3) 0.084(4) -0.028(3) 0.045(3) -0.021(3)
C(30) 0.106(5) 0.069(5) 0.088(5) -0.026(4) 0.049(4) -0.003(3)
C(31) 0.154(7) 0.073(5) 0.141(7) -0.016(5) 0.101(6) 0.002(5)
C(32) 0.26(1) 0.099(7) 0.19(1) 0.003(8) 0.14(1) 0.057(7)
C(33) 0.065(3) 0.056(3) 0.056(3) -0.013(3) 0.026(2) -0.018(2)
C(34) 0.094(5) 0.091(5) 0.128(6) -0.025(4) 0.075(4) -0.036(5)
C(35) 0.094(5) 0.109(6) 0.115(6) 0.013(5) 0.060(5) -0.024(5)
C(36) 0.099(5) 0.074(5) 0.187(9) 0.009(4) 0.070(6) -0.010(6)
C(37) 0.070(3) 0.077(4) 0.052(3) -0.021(3) 0.022(3) -0.014(3)
C(38) 0.078(4) 0.072(4) 0.076(4) -0.001(3) 0.036(3) 0.001(3)
C(39) 0.149(7) 0.082(6) 0.087(5) -0.025(5) 0.037(5) 0.005(4)
C(40) 0.183(9) 0.115(8) 0.130(7) 0.035(6) 0.098(7) 0.046(6)
C(41) 0.063(3) 0.059(4) 0.088(4) -0.009(3) 0.038(3) -0.017(3)
C(42) 0.076(4) 0.086(5) 0.100(5) 0.002(4) 0.034(4) -0.021(4)
C(43) 0.060(4) 0.121(7) 0.116(6) 0.006(4) 0.014(4) -0.036(5)
C(44) 0.053(3) 0.076(4) 0.080(4) 0.007(3) 0.027(3) -0.010(3)

loop_
_atom_type_symbol
_atom_type_description
_atom_type_scat_dispersion_real
_atom_type_scat_dispersion_imag
_atom_type_scat_source
C C 0.003 0.002
;International Tables for Crystallography
(1992, Vol. C, Tables 4.2.6.8 and 6.1.1.1)
;
H H 0.000 0.000
;International Tables for Crystallography
(1992, Vol. C, Table 6.1.1.2)
;
O O 0.011 0.006
;International Tables for Crystallography
(1992, Vol. C, Tables 4.2.6.8 and 6.1.1.1)
;
Ru Ru -1.259 0.836
;International Tables for Crystallography
(1992, Vol. C, Tables 4.2.6.8 and 6.1.1.1)
;
N N 0.006 0.003
;International Tables for Crystallography
(1992, Vol. C, Tables 4.2.6.8 and 6.1.1.1)
;

loop_
_geom_angle_atom_site_label_1
_geom_angle_atom_site_label_2
_geom_angle_atom_site_label_3
_geom_angle
_geom_angle_site_symmetry_1
_geom_angle_site_symmetry_2
_geom_angle_site_symmetry_3
_geom_angle_publ_flag
Ru(1) Ru(1) O(1) 106.01(7) 2_555 . . yes
Ru(1) Ru(1) O(2) 102.21(8) 2_555 . . yes
Ru(1) Ru(1) O(3) 103.54(8) 2_555 . . yes
Ru(1) Ru(1) O(4) 107.73(8) 2_555 . . yes
O(1) Ru(1) O(2) 82.1(1) . . . yes
O(1) Ru(1) O(3) 90.2(1) . . . yes
O(1) Ru(1) O(4) 146.3(1) . . . yes
O(2) Ru(1) O(3) 154.2(1) . . . yes
O(2) Ru(1) O(4) 91.2(1) . . . yes
O(3) Ru(1) O(4) 81.7(1) . . . yes
Ru(1) O(1) C(1) 113.4(2) . . . yes
Ru(1) O(2) C(6) 112.7(2) . . . yes
Ru(1) O(3) C(15) 113.4(2) . . . yes
Ru(1) O(4) C(20) 113.0(2) . . . yes
C(29) N(1) C(33) 110.6(4) . . . yes
C(29) N(1) C(37) 106.1(4) . . . yes
C(29) N(1) C(41) 110.5(4) . . . yes
C(33) N(1) C(37) 110.4(4) . . . yes
C(33) N(1) C(41) 107.7(4) . . . yes
C(37) N(1) C(41) 111.6(4) . . . yes
O(1) C(1) C(2) 122.5(4) . . . yes
O(1) C(1) C(6) 115.0(3) . . . yes
C(2) C(1) C(6) 122.5(4) . . . yes
C(1) C(2) C(3) 115.1(4) . . . yes
C(1) C(2) C(7) 121.2(4) . . . yes
C(3) C(2) C(7) 123.7(4) . . . yes
C(2) C(3) C(4) 123.0(4) . . . yes
C(3) C(4) C(5) 122.5(4) . . . yes
C(4) C(5) C(6) 115.1(4) . . . yes
C(4) C(5) C(11) 123.8(4) . . . yes
C(6) C(5) C(11) 121.0(4) . . . yes
O(2) C(6) C(1) 116.3(3) . . . yes
O(2) C(6) C(5) 122.1(4) . . . yes
C(1) C(6) C(5) 121.6(4) . . . yes
C(2) C(7) C(8) 110.2(4) . . . yes
C(2) C(7) C(9) 112.0(4) . . . yes
C(2) C(7) C(10) 108.6(3) . . . yes
C(8) C(7) C(9) 107.9(4) . . . yes
C(8) C(7) C(10) 109.9(4) . . . yes
C(9) C(7) C(10) 108.2(4) . . . yes
C(5) C(11) C(12) 110.8(4) . . . yes
C(5) C(11) C(13) 110.8(4) . . . yes
C(5) C(11) C(14) 108.3(3) . . . yes
C(12) C(11) C(13) 109.0(4) . . . yes
C(12) C(11) C(14) 110.0(4) . . . yes
C(13) C(11) C(14) 107.9(4) . . . yes
O(3) C(15) C(16) 122.8(4) . . . yes
O(3) C(15) C(20) 115.1(4) . . . yes
C(16) C(15) C(20) 122.1(4) . . . yes
C(15) C(16) C(17) 115.6(4) . . . yes
C(15) C(16) C(21) 121.5(4) . . . yes
C(17) C(16) C(21) 122.8(4) . . . yes
C(16) C(17) C(18) 122.4(4) . . . yes
C(17) C(18) C(19) 122.9(4) . . . yes
C(18) C(19) C(20) 115.0(4) . . . yes
C(18) C(19) C(25) 123.4(4) . . . yes
C(20) C(19) C(25) 121.5(4) . . . yes
O(4) C(20) C(15) 115.9(4) . . . yes
O(4) C(20) C(19) 122.4(4) . . . yes
C(15) C(20) C(19) 121.7(4) . . . yes
C(16) C(21) C(22) 111.6(4) . . . yes
C(16) C(21) C(23) 108.5(4) . . . yes
C(16) C(21) C(24) 112.1(4) . . . yes
C(22) C(21) C(23) 109.6(4) . . . yes
C(22) C(21) C(24) 107.6(4) . . . yes
C(23) C(21) C(24) 107.3(4) . . . yes
C(19) C(25) C(26) 111.7(4) . . . yes
C(19) C(25) C(27) 107.4(4) . . . yes
C(19) C(25) C(28) 111.3(4) . . . yes
C(26) C(25) C(27) 110.0(4) . . . yes
C(26) C(25) C(28) 107.7(5) . . . yes
C(27) C(25) C(28) 108.7(5) . . . yes
N(1) C(29) C(30) 115.0(5) . . . yes
C(29) C(30) C(31) 109.9(6) . . . yes
C(30) C(31) C(32) 113.5(8) . . . yes
N(1) C(33) C(34) 115.6(4) . . . yes
C(33) C(34) C(35) 114.5(5) . . . yes
C(34) C(35) C(36) 117.6(7) . . . yes
N(1) C(37) C(38) 116.4(4) . . . yes
C(37) C(38) C(39) 112.4(5) . . . yes
C(38) C(39) C(40) 113.6(7) . . . yes
N(1) C(41) C(42) 111.6(4) . . . yes
C(41) C(42) C(43) 111.6(6) . . . yes
C(42) C(43) C(44) 114.8(6) . . . yes
C(45) C(45) C(46) 139.00(1) 3_656 . . yes
C(45) C(46) C(47) 153.8931(6) . . . yes

loop_
_geom_bond_atom_site_label_1
_geom_bond_atom_site_label_2
_geom_bond_distance
_geom_bond_site_symmetry_1
_geom_bond_site_symmetry_2
_geom_bond_publ_flag
Ru(1) Ru(1) 2.1449(7) . 2_555 yes
Ru(1) O(1) 1.967(3) . . yes
Ru(1) O(2) 1.971(3) . . yes
Ru(1) O(3) 1.971(3) . . yes
Ru(1) O(4) 1.971(3) . . yes
O(1) C(1) 1.364(4) . . yes
O(2) C(6) 1.357(5) . . yes
O(3) C(15) 1.352(5) . . yes
O(4) C(20) 1.356(5) . . yes
N(1) C(29) 1.527(6) . . yes
N(1) C(33) 1.518(6) . . yes
N(1) C(37) 1.505(7) . . yes
N(1) C(41) 1.491(7) . . yes
C(1) C(2) 1.388(6) . . yes
C(1) C(6) 1.406(5) . . yes
C(2) C(3) 1.407(6) . . yes
C(2) C(7) 1.538(6) . . yes
C(3) C(4) 1.371(6) . . yes
C(4) C(5) 1.404(6) . . yes
C(5) C(6) 1.406(5) . . yes
C(5) C(11) 1.544(6) . . yes
C(7) C(8) 1.520(7) . . yes
C(7) C(9) 1.525(7) . . yes
C(7) C(10) 1.529(6) . . yes
C(11) C(12) 1.520(7) . . yes
C(11) C(13) 1.533(7) . . yes
C(11) C(14) 1.539(6) . . yes
C(15) C(16) 1.393(6) . . yes
C(15) C(20) 1.410(6) . . yes
C(16) C(17) 1.400(6) . . yes
C(16) C(21) 1.529(6) . . yes
C(17) C(18) 1.384(7) . . yes
C(18) C(19) 1.400(6) . . yes
C(19) C(20) 1.412(6) . . yes
C(19) C(25) 1.547(6) . . yes
C(21) C(22) 1.528(7) . . yes
C(21) C(23) 1.533(7) . . yes
C(21) C(24) 1.539(7) . . yes
C(25) C(26) 1.525(8) . . yes
C(25) C(27) 1.537(6) . . yes
C(25) C(28) 1.517(7) . . yes
C(29) C(30) 1.514(9) . . yes
C(30) C(31) 1.534(9) . . yes
C(31) C(32) 1.47(1) . . yes
C(33) C(34) 1.514(8) . . yes
C(34) C(35) 1.49(1) . . yes
C(35) C(36) 1.44(1) . . yes
C(37) C(38) 1.498(8) . . yes
C(38) C(39) 1.538(9) . . yes
C(39) C(40) 1.48(1) . . yes
C(41) C(42) 1.585(8) . . yes
C(42) C(43) 1.378(9) . . yes
C(43) C(44) 1.531(9) . . yes
C(45) C(45) 1.538 . 3_656 yes
C(45) C(46) 1.424 . . yes
C(46) C(47) 1.2655(1) . . yes
